data_4107828
loop_
_publ_author_name
'Birgit Esser'
'Frank Rominger'
'Rolf Gleiter'

_publ_contact_author_address
;
        Organisch-Chemisches Institut
        Universit\"at Heidelberg
        Im Neuenheimer Feld 270
        D-69120 Heidelberg
        Germany
;
_publ_contact_author_email rolf.gleiter@oci.uni-heidelberg.de
_publ_contact_author_fax '049 6221 54- 4205'
_publ_contact_author_name 'Gleiter, Rolf'
_publ_contact_author_phone '049 6221 54- 8400'
_publ_section_title
;
 Synthesis of [6.8]3Cyclacene: Conjugated Belt and Model for an Unusual
 Type of Carbon Nanotube
;
_journal_name_full 'Journal of the American Chemical Society'
_journal_page_first 6716
_journal_page_last 6717
_journal_paper_doi 10.1021/ja801918n
_journal_volume 130
_journal_year 2008
_chemical_formula_sum 'C30 H18'
_chemical_formula_weight 378.44
_chemical_name_common 4_in_paper
_chemical_name_systematic
; 
 [6.8]~3~cyclacene 
;
_space_group_IT_number 14
_symmetry_cell_setting monoclinic
_symmetry_space_group_name_Hall '-P 2ybc'
_symmetry_space_group_name_H-M 'P 1 21/c 1'
_atom_sites_solution_hydrogens geom
_atom_sites_solution_primary direct
_atom_sites_solution_secondary difmap
_audit_creation_method SHELXL-97
_cell_angle_alpha 90.00
_cell_angle_beta 90.6650(10)
_cell_angle_gamma 90.00
_cell_formula_units_Z 4
_cell_length_a 15.3781(6)
_cell_length_b 6.8444(3)
_cell_length_c 18.2608(7)
_cell_measurement_temperature 200(2)
_cell_volume 1921.89(13)
_computing_cell_refinement 'Bruker SAINT'
_computing_data_collection 'Bruker SMART'
_computing_data_reduction 'Bruker SAINT'
_computing_molecular_graphics 'Bruker SHELXTL'
_computing_structure_refinement 'SHELXL-97 (Sheldrick, 1997)'
_computing_structure_solution 'SHELXS-97 (Sheldrick, 1990)'
_diffrn_ambient_temperature 200(2)
_diffrn_measured_fraction_theta_full 0.997
_diffrn_measured_fraction_theta_max 0.997
_diffrn_measurement_device_type 'Bruker SMART CCD'
_diffrn_measurement_method '\w scans'
_diffrn_radiation_monochromator graphite
_diffrn_radiation_source 'fine-focus sealed tube'
_diffrn_radiation_type MoK\a
_diffrn_radiation_wavelength 0.71073
_diffrn_reflns_av_R_equivalents 0.0699
_diffrn_reflns_av_sigmaI/netI 0.0512
_diffrn_reflns_limit_h_max 16
_diffrn_reflns_limit_h_min -16
_diffrn_reflns_limit_k_max 7
_diffrn_reflns_limit_k_min -7
_diffrn_reflns_limit_l_max 19
_diffrn_reflns_limit_l_min -19
_diffrn_reflns_number 11783
_diffrn_reflns_theta_full 22.00
_diffrn_reflns_theta_max 22.00
_diffrn_reflns_theta_min 1.12
_diffrn_standards_number 0
_exptl_absorpt_coefficient_mu 0.074
_exptl_absorpt_correction_T_max 0.9963
_exptl_absorpt_correction_T_min 0.9681
_exptl_absorpt_correction_type multi-scan
_exptl_absorpt_process_details 'Blessing, Acta Cryst. (1995) A51 33-38.'
_exptl_crystal_colour colorless
_exptl_crystal_density_diffrn 1.308
_exptl_crystal_density_meas 0
_exptl_crystal_description platte
_exptl_crystal_F_000 792
_exptl_crystal_size_max 0.44
_exptl_crystal_size_mid 0.09
_exptl_crystal_size_min 0.05
_refine_diff_density_max 0.151
_refine_diff_density_min -0.203
_refine_diff_density_rms 0.041
_refine_ls_extinction_coef 0.0066(10)
_refine_ls_extinction_expression Fc^*^=kFc[1+0.001xFc^2^\l^3^/sin(2\q)]^-1/4^
_refine_ls_extinction_method SHELXL
_refine_ls_goodness_of_fit_ref 1.113
_refine_ls_hydrogen_treatment constr
_refine_ls_matrix_type full
_refine_ls_number_parameters 273
_refine_ls_number_reflns 2340
_refine_ls_number_restraints 0
_refine_ls_restrained_S_all 1.113
_refine_ls_R_factor_all 0.0824
_refine_ls_R_factor_gt 0.0504
_refine_ls_shift/su_max 0.000
_refine_ls_shift/su_mean 0.000
_refine_ls_structure_factor_coef Fsqd
_refine_ls_weighting_details 'calc w=1/[\s^2^(Fo^2^)+(0.0443P)^2^+0.7813P] where P=(Fo^2^+2Fc^2^)/3'
_refine_ls_weighting_scheme calc
_refine_ls_wR_factor_gt 0.1013
_refine_ls_wR_factor_ref 0.1163
_reflns_number_gt 1722
_reflns_number_total 2340
_reflns_threshold_expression >2sigma(I)
_cod_data_source_file ja801918n-file003_2.cif
_cod_data_source_block be31
_cod_database_code 4107828

loop_
_symmetry_equiv_pos_as_xyz
'x, y, z'
'-x, y+1/2, -z+1/2'
'-x, -y, -z'
'x, -y-1/2, z-1/2'

loop_
_atom_site_label
_atom_site_type_symbol
_atom_site_fract_x
_atom_site_fract_y
_atom_site_fract_z
_atom_site_U_iso_or_equiv
_atom_site_adp_type
_atom_site_occupancy
_atom_site_symmetry_multiplicity
_atom_site_calc_flag
_atom_site_refinement_flags
C1 C 0.5721(2) 0.4494(5) 0.18896(18) 0.0344(8) Uani 1 1 d .
C2 C 0.5990(2) 0.5510(5) 0.25112(18) 0.0387(9) Uani 1 1 d .
H2 H 0.5781 0.6801 0.2583 0.046 Uiso 1 1 calc R
C3 C 0.6554(2) 0.4711(5) 0.30329(18) 0.0374(9) Uani 1 1 d .
C4 C 0.6797(2) 0.2749(5) 0.29605(18) 0.0366(9) Uani 1 1 d .
C5 C 0.6466(2) 0.1683(5) 0.23750(18) 0.0363(9) Uani 1 1 d .
H5 H 0.6588 0.0324 0.2351 0.044 Uiso 1 1 calc R
C6 C 0.5961(2) 0.2525(5) 0.18205(18) 0.0353(9) Uani 1 1 d .
C7 C 0.6952(3) 0.5999(5) 0.35937(18) 0.0452(10) Uani 1 1 d .
H7 H 0.6599 0.6480 0.3977 0.054 Uiso 1 1 calc R
C8 C 0.7782(2) 0.6507(5) 0.35799(18) 0.0419(9) Uani 1 1 d .
H8 H 0.8007 0.7336 0.3954 0.050 Uiso 1 1 calc R
C9 C 0.7450(2) 0.1844(5) 0.34599(18) 0.0436(10) Uani 1 1 d .
H9 H 0.7266 0.0881 0.3799 0.052 Uiso 1 1 calc R
C10 C 0.8284(3) 0.2345(5) 0.34452(17) 0.0432(10) Uani 1 1 d .
H10 H 0.8682 0.1723 0.3772 0.052 Uiso 1 1 calc R
C11 C 0.8371(2) 0.5815(5) 0.29961(17) 0.0340(9) Uani 1 1 d .
C12 C 0.8627(2) 0.7109(5) 0.24536(18) 0.0353(9) Uani 1 1 d .
H12 H 0.8503 0.8460 0.2512 0.042 Uiso 1 1 calc R
C13 C 0.90581(19) 0.6498(5) 0.18289(17) 0.0319(8) Uani 1 1 d .
C14 C 0.93020(19) 0.4523(5) 0.17667(17) 0.0322(8) Uani 1 1 d .
C15 C 0.9100(2) 0.3259(5) 0.23390(17) 0.0348(9) Uani 1 1 d .
H15 H 0.9304 0.1951 0.2320 0.042 Uiso 1 1 calc R
C16 C 0.8611(2) 0.3842(5) 0.29342(17) 0.0340(9) Uani 1 1 d .
C17 C 0.9189(2) 0.7881(5) 0.12173(18) 0.0353(9) Uani 1 1 d .
H17 H 0.9604 0.8899 0.1276 0.042 Uiso 1 1 calc R
C18 C 0.8750(2) 0.7752(5) 0.05922(18) 0.0346(9) Uani 1 1 d .
H18 H 0.8862 0.8667 0.0214 0.042 Uiso 1 1 calc R
C19 C 0.9674(2) 0.3710(4) 0.10925(18) 0.0353(8) Uani 1 1 d .
H19 H 1.0262 0.3278 0.1102 0.042 Uiso 1 1 calc R
C20 C 0.9221(2) 0.3556(5) 0.04716(18) 0.0342(8) Uani 1 1 d .
H20 H 0.9491 0.3002 0.0055 0.041 Uiso 1 1 calc R
C21 C 0.8088(2) 0.6212(4) 0.04685(16) 0.0303(8) Uani 1 1 d .
C22 C 0.7211(2) 0.6714(5) 0.04847(16) 0.0325(8) Uani 1 1 d .
H22 H 0.7058 0.8059 0.0486 0.039 Uiso 1 1 calc R
C23 C 0.6550(2) 0.5329(5) 0.04986(16) 0.0309(8) Uani 1 1 d .
C24 C 0.6772(2) 0.3348(5) 0.04343(16) 0.0301(8) Uani 1 1 d .
C25 C 0.7645(2) 0.2855(5) 0.03614(16) 0.0313(8) Uani 1 1 d .
H25 H 0.7792 0.1528 0.0274 0.038 Uiso 1 1 calc R
C26 C 0.8309(2) 0.4224(4) 0.04114(16) 0.0284(8) Uani 1 1 d .
C27 C 0.5650(2) 0.5960(5) 0.0663(2) 0.0382(9) Uani 1 1 d .
H27 H 0.5334 0.6676 0.0303 0.046 Uiso 1 1 calc R
C28 C 0.5272(2) 0.5565(5) 0.1290(2) 0.0408(9) Uani 1 1 d .
H28 H 0.4690 0.5983 0.1360 0.049 Uiso 1 1 calc R
C29 C 0.6123(2) 0.1765(5) 0.05175(19) 0.0350(9) Uani 1 1 d .
H29 H 0.5970 0.0998 0.0102 0.042 Uiso 1 1 calc R
C30 C 0.5751(2) 0.1386(5) 0.11480(19) 0.0383(9) Uani 1 1 d .
H30 H 0.5337 0.0357 0.1174 0.046 Uiso 1 1 calc R

loop_
_atom_site_aniso_label
_atom_site_aniso_U_11
_atom_site_aniso_U_22
_atom_site_aniso_U_33
_atom_site_aniso_U_23
_atom_site_aniso_U_13
_atom_site_aniso_U_12
C1 0.0224(19) 0.035(2) 0.046(2) -0.0049(18) 0.0096(16) 0.0015(17)
C2 0.027(2) 0.040(2) 0.049(2) -0.0112(19) 0.0178(18) -0.0002(17)
C3 0.036(2) 0.041(2) 0.035(2) -0.0054(18) 0.0132(17) -0.0025(18)
C4 0.035(2) 0.037(2) 0.038(2) 0.0006(18) 0.0128(17) -0.0100(17)
C5 0.036(2) 0.0272(19) 0.046(2) 0.0003(18) 0.0121(18) -0.0084(17)
C6 0.026(2) 0.038(2) 0.042(2) -0.0051(18) 0.0106(17) -0.0076(17)
C7 0.056(3) 0.047(2) 0.033(2) -0.0076(18) 0.0143(19) 0.001(2)
C8 0.048(3) 0.047(2) 0.030(2) -0.0070(17) 0.0013(18) -0.005(2)
C9 0.056(3) 0.043(2) 0.032(2) 0.0102(17) 0.0073(19) -0.002(2)
C10 0.056(3) 0.045(2) 0.029(2) 0.0030(18) -0.0055(18) 0.002(2)
C11 0.035(2) 0.039(2) 0.0284(19) -0.0014(17) -0.0062(16) -0.0033(17)
C12 0.033(2) 0.034(2) 0.039(2) -0.0055(18) -0.0036(17) -0.0049(17)
C13 0.0212(18) 0.038(2) 0.037(2) -0.0012(17) -0.0022(15) -0.0045(16)
C14 0.0233(19) 0.037(2) 0.037(2) 0.0015(17) -0.0048(16) -0.0023(16)
C15 0.031(2) 0.037(2) 0.037(2) 0.0035(18) -0.0097(17) 0.0044(17)
C16 0.033(2) 0.041(2) 0.028(2) 0.0034(17) -0.0066(16) 0.0006(17)
C17 0.028(2) 0.031(2) 0.047(2) 0.0010(18) 0.0103(18) -0.0025(16)
C18 0.030(2) 0.033(2) 0.040(2) 0.0083(17) 0.0103(17) 0.0024(17)
C19 0.0229(19) 0.034(2) 0.049(2) 0.0053(18) 0.0060(18) 0.0052(16)
C20 0.033(2) 0.0325(19) 0.037(2) 0.0004(16) 0.0109(17) 0.0047(17)
C21 0.031(2) 0.034(2) 0.0265(19) 0.0046(15) 0.0046(15) 0.0035(17)
C22 0.033(2) 0.030(2) 0.034(2) 0.0057(15) -0.0030(16) 0.0091(17)
C23 0.029(2) 0.034(2) 0.0301(19) 0.0001(16) -0.0031(15) 0.0014(17)
C24 0.027(2) 0.035(2) 0.0275(18) -0.0045(15) -0.0048(14) 0.0031(17)
C25 0.037(2) 0.0288(19) 0.0284(19) -0.0042(15) 0.0012(15) 0.0073(18)
C26 0.028(2) 0.032(2) 0.0242(18) 0.0043(15) 0.0018(14) 0.0054(17)
C27 0.029(2) 0.035(2) 0.050(2) -0.0058(18) -0.0083(18) 0.0062(17)
C28 0.022(2) 0.040(2) 0.061(3) -0.012(2) -0.0026(19) 0.0045(17)
C29 0.0258(19) 0.034(2) 0.045(2) -0.0084(17) -0.0081(17) 0.0064(16)
C30 0.026(2) 0.036(2) 0.052(2) -0.0072(18) 0.0006(18) -0.0021(17)

loop_
_atom_type_symbol
_atom_type_description
_atom_type_scat_dispersion_real
_atom_type_scat_dispersion_imag
_atom_type_scat_source
C C 0.0033 0.0016 'International Tables Vol C Tables 4.2.6.8 and 6.1.1.4'
H H 0.0000 0.0000 'International Tables Vol C Tables 4.2.6.8 and 6.1.1.4'

loop_
_geom_angle_atom_site_label_1
_geom_angle_atom_site_label_2
_geom_angle_atom_site_label_3
_geom_angle
C2 C1 C6 118.5(3)
C2 C1 C28 119.2(3)
C6 C1 C28 121.9(3)
C1 C2 C3 122.6(3)
C2 C3 C4 118.5(3)
C2 C3 C7 119.3(3)
C4 C3 C7 121.9(3)
C5 C4 C3 118.8(3)
C5 C4 C9 119.6(3)
C3 C4 C9 121.4(3)
C4 C5 C6 122.6(3)
C5 C6 C1 118.5(3)
C5 C6 C30 119.8(3)
C1 C6 C30 121.5(3)
C8 C7 C3 122.3(3)
C7 C8 C11 121.8(3)
C10 C9 C4 121.8(3)
C9 C10 C16 121.8(3)
C12 C11 C16 118.6(3)
C12 C11 C8 119.3(3)
C16 C11 C8 121.8(3)
C11 C12 C13 122.3(3)
C12 C13 C14 119.0(3)
C12 C13 C17 119.8(3)
C14 C13 C17 121.0(3)
C15 C14 C13 118.2(3)
C15 C14 C19 119.0(3)
C13 C14 C19 122.5(3)
C16 C15 C14 122.4(3)
C15 C16 C11 119.0(3)
C15 C16 C10 119.1(3)
C11 C16 C10 121.6(3)
C18 C17 C13 122.4(3)
C17 C18 C21 121.5(3)
C20 C19 C14 122.6(3)
C19 C20 C26 121.8(3)
C22 C21 C26 118.3(3)
C22 C21 C18 119.1(3)
C26 C21 C18 122.3(3)
C23 C22 C21 122.7(3)
C22 C23 C24 118.6(3)
C22 C23 C27 119.3(3)
C24 C23 C27 121.7(3)
C25 C24 C23 118.5(3)
C25 C24 C29 118.9(3)
C23 C24 C29 122.3(3)
C26 C25 C24 122.7(3)
C25 C26 C21 118.7(3)
C25 C26 C20 119.5(3)
C21 C26 C20 121.5(3)
C28 C27 C23 122.6(3)
C27 C28 C1 122.5(3)
C30 C29 C24 122.2(3)
C29 C30 C6 121.7(3)

loop_
_geom_bond_atom_site_label_1
_geom_bond_atom_site_label_2
_geom_bond_distance
C1 C2 1.390(4)
C1 C6 1.403(5)
C1 C28 1.482(5)
C2 C3 1.393(4)
C3 C4 1.400(5)
C3 C7 1.478(5)
C4 C5 1.387(4)
C4 C9 1.484(5)
C5 C6 1.394(5)
C6 C30 1.487(5)
C7 C8 1.323(5)
C8 C11 1.485(5)
C9 C10 1.329(5)
C10 C16 1.478(5)
C11 C12 1.389(4)
C11 C16 1.405(4)
C12 C13 1.391(4)
C13 C14 1.408(4)
C13 C17 1.479(4)
C14 C15 1.395(4)
C14 C19 1.473(4)
C15 C16 1.387(4)
C17 C18 1.322(4)
C18 C21 1.480(4)
C19 C20 1.328(4)
C20 C26 1.479(4)
C21 C22 1.392(4)
C21 C26 1.407(4)
C22 C23 1.390(4)
C23 C24 1.403(4)
C23 C27 1.485(4)
C24 C25 1.393(4)
C24 C29 1.482(4)
C25 C26 1.388(4)
C27 C28 1.317(4)
C29 C30 1.318(4)

loop_
_cod_related_entry_id
_cod_related_entry_database
_cod_related_entry_code
1 ChemSpider 30660313
